data_7248048
loop_
_publ_author_name
'Belloso-Casuso, Cantia'
'de Pedro, Imanol'
'Canadillas-Delgado, Laura'
'Beobide, Garikoitz'
'S\'anchez-And\'ujar, Manuel'
'G\'arcia Ben, Javier'
'Walker, Julian'
'Gonz\'alez Izquierdo, Palmerina'
'Cano, Israel'
'Rodr\'iguez Fern\'andez, Jesus'
'Fabelo, Oscar'

_publ_section_title
;
 Structural and physico-chemical characterization of hybrid materials
 based on globular quinuclidinium cation derivatives and
 tetrachloridocobaltate(ii) anions
;
_journal_issue 4
_journal_name_full CrystEngComm
_journal_page_first 439
_journal_page_last 451
_journal_paper_doi 10.1039/D3CE00759F
_journal_volume 26
_journal_year 2024
_chemical_absolute_configuration rm
_chemical_formula_moiety '2(C7 H14 N O), Cl4 Co'
_chemical_formula_sum 'C14 H28 Cl4 Co N2 O2'
_chemical_formula_weight 457.11
_space_group_crystal_system orthorhombic
_space_group_IT_number 19
_space_group_name_Hall 'P 2ac 2ab'
_space_group_name_H-M_alt 'P 21 21 21'
_atom_sites_solution_hydrogens geom
_atom_sites_solution_primary dual
_audit_creation_date 2023-11-02
_audit_creation_method
;
Olex2 1.5
(compiled 2023.08.24 svn.re1ec1418 for OlexSys, GUI svn.r6817)
;
_audit_update_record
;
2023-11-05 deposited with the CCDC.	2023-11-22 downloaded from the CCDC.
;
_cell_angle_alpha 90
_cell_angle_beta 90
_cell_angle_gamma 90
_cell_formula_units_Z 12
_cell_length_a 9.5314(12)
_cell_length_b 15.705(2)
_cell_length_c 38.490(5)
_cell_measurement_reflns_used 50126
_cell_measurement_temperature 100.00
_cell_measurement_theta_max 72.644
_cell_measurement_theta_min 2.296
_cell_volume 5761.6(13)
_computing_molecular_graphics 'Olex2 1.5 (Dolomanov et al., 2009)'
_computing_publication_material 'Olex2 1.5 (Dolomanov et al., 2009)'
_computing_structure_refinement 'SHELXL 2018/3 (Sheldrick, 2015)'
_computing_structure_solution 'SHELXT 2018/2 (Sheldrick, 2018)'
_diffrn_ambient_temperature 100.00
_diffrn_measured_fraction_theta_full 0.989
_diffrn_measured_fraction_theta_max 0.985
_diffrn_measurement_device_type 'D8 Venture'
_diffrn_measurement_method '\w and \f scans'
_diffrn_measurement_specimen_support 'Mitegen 200um'
_diffrn_radiation_type CuK\a
_diffrn_radiation_wavelength 1.54178
_diffrn_reflns_av_R_equivalents 0.0841
_diffrn_reflns_av_unetI/netI 0.0697
_diffrn_reflns_Laue_measured_fraction_full 0.989
_diffrn_reflns_Laue_measured_fraction_max 0.985
_diffrn_reflns_limit_h_max 11
_diffrn_reflns_limit_h_min -11
_diffrn_reflns_limit_k_max 19
_diffrn_reflns_limit_k_min -19
_diffrn_reflns_limit_l_max 38
_diffrn_reflns_limit_l_min -47
_diffrn_reflns_number 50126
_diffrn_reflns_point_group_measured_fraction_full 0.968
_diffrn_reflns_point_group_measured_fraction_max 0.961
_diffrn_reflns_theta_full 67.679
_diffrn_reflns_theta_max 72.644
_diffrn_reflns_theta_min 2.296
_diffrn_source 'ImS 3.0 micro source'
_exptl_absorpt_coefficient_mu 12.203
_exptl_absorpt_correction_T_max 0.7536
_exptl_absorpt_correction_T_min 0.3781
_exptl_absorpt_correction_type multi-scan
_exptl_absorpt_process_details
;
SADABS-2014/4 (Bruker,2014/4) was used for absorption correction.
;
_exptl_crystal_colour purple
_exptl_crystal_density_diffrn 1.581
_exptl_crystal_description prismatic
_exptl_crystal_F_000 2844
_exptl_crystal_size_max 0.15
_exptl_crystal_size_mid 0.15
_exptl_crystal_size_min 0.10
_refine_diff_density_max 2.215
_refine_diff_density_min -1.160
_refine_diff_density_rms 0.271
_refine_ls_abs_structure_details
;
 Refined as an inversion twin.
;
_refine_ls_abs_structure_Flack 0.160(13)
_refine_ls_extinction_method none
_refine_ls_goodness_of_fit_ref 1.258
_refine_ls_hydrogen_treatment constr
_refine_ls_matrix_type full
_refine_ls_number_parameters 629
_refine_ls_number_reflns 11022
_refine_ls_number_restraints 84
_refine_ls_restrained_S_all 1.260
_refine_ls_R_factor_all 0.1199
_refine_ls_R_factor_gt 0.1011
_refine_ls_shift/su_max 0.001
_refine_ls_shift/su_mean 0.000
_refine_ls_structure_factor_coef Fsqd
_refine_ls_weighting_details 'w=1/[\s^2^(Fo^2^)+(0.2000P)^2^] where P=(Fo^2^+2Fc^2^)/3'
_refine_ls_weighting_scheme calc
_refine_ls_wR_factor_gt 0.2876
_refine_ls_wR_factor_ref 0.3132
_reflns_Friedel_coverage 0.751
_reflns_Friedel_fraction_full 0.942
_reflns_Friedel_fraction_max 0.930
_reflns_number_gt 9066
_reflns_number_total 11022
_reflns_threshold_expression 'I > 2\s(I)'
_cod_data_source_file d3ce00759f2.cif
_cod_data_source_block compound_c_100k
_cod_depositor_comments
;

2024-09-02
Z value and formula fixed to values more according to usual
chemical conventions.                 miguel
;
_cod_original_formula_sum 'C42 H84 Cl12 Co3 N6 O6'
_cod_original_formula_weight 1371.34
_cod_original_formula_moiety '6(C7 H14 N O), 3(Cl4 Co)'
_cod_original_formula_units_Z 4
_cod_original_cell_volume 5761.5(12)
_cod_database_code 7248048
_shelx_shelxl_version_number 2018/3
_shelx_space_group_comment
;
The symmetry employed for this shelxl refinement is uniquely defined
by the following loop, which should always be used as a source of
symmetry information in preference to the above space-group names.
They are only intended as comments.
;
_olex2_refinement_description
;
1. Twinned data refinement
 Scales: 0.840(13)
 0.160(13)
2. Fixed Uiso
 At 1.2 times of:
  All C(H) groups, All C(H,H) groups, All N(H) groups
 At 1.5 times of:
  All O(H) groups
3. Restrained distances
 H6-O6
 0.84 with sigma of 0.02
 H6-Cl5
 2.208 with sigma of 0.02
 O4-H4
 0.84 with sigma of 0.02
 H4-Cl9
 2.254 with sigma of 0.02
 H2-Cl1
 2.259 with sigma of 0.02
 O2-H2
 0.84 with sigma of 0.02
 O1-H1
 0.84 with sigma of 0.02
 H1-Cl2_$1
 2.266 with sigma of 0.02
 H3A-Cl8
 2.342 with sigma of 0.02
 O3-H3A
 0.84 with sigma of 0.02
 O5-H5
 0.84 with sigma of 0.02
 H5-Cl9_$2
 2.303 with sigma of 0.02
4. Rigid body (RIGU) restrains
 C40, C37, O6, C38, C36, H38, C41, H36, C39, N6, H41A, H41B, H37A, H37B, H39A,
 H39B, C42, H6C, H40A, H40B, H42A, H42B
 with sigma for 1-2 distances of 0.001 and sigma for 1-3 distances of 0.001
5.a Ternary CH refined with riding coordinates:
 N1(H1A), N2(H2C), N3(H3B), N4(H4C), N5(H5C), N6(H6C), C1(H1B), C3(H3), C8(H8),
  C10(H10), C15(H15), C17(H17), C22(H22), C24(H24), C29(H29), C31(H31),
 C36(H36), C38(H38)
5.b Secondary CH2 refined with riding coordinates:
 C2(H2A,H2B), C4(H4A,H4B), C5(H5A,H5B), C6(H6A,H6B), C7(H7A,H7B), C9(H9A,H9B),
 C11(H11A,H11B), C12(H12A,H12B), C13(H13A,H13B), C14(H14A,H14B), C16(H16A,H16B),
  C18(H18A,H18B), C19(H19A,H19B), C20(H20A,H20B), C21(H21A,H21B), C23(H23A,
 H23B), C25(H25A,H25B), C26(H26A,H26B), C27(H27A,H27B), C28(H28A,H28B),
 C30(H30A,H30B), C32(H32A,H32B), C33(H33A,H33B), C34(H34A,H34B), C35(H35A,H35B),
  C37(H37A,H37B), C39(H39A,H39B), C40(H40A,H40B), C41(H41A,H41B), C42(H42A,H42B)
5.c Idealised tetrahedral OH refined as rotating group:
 O1(H1), O2(H2), O3(H3A), O4(H4), O5(H5), O6(H6)
;
_olex2_submission_special_instructions 'No special instructions were received'

loop_
_space_group_symop_operation_xyz
'x, y, z'
'-x+1/2, -y, z+1/2'
'-x, y+1/2, -z+1/2'
'x+1/2, -y+1/2, -z'

loop_
_atom_site_label
_atom_site_type_symbol
_atom_site_fract_x
_atom_site_fract_y
_atom_site_fract_z
_atom_site_U_iso_or_equiv
_atom_site_adp_type
_atom_site_occupancy
_atom_site_site_symmetry_order
_atom_site_calc_flag
_atom_site_refinement_flags_posn
_atom_site_refinement_flags_adp
_atom_site_refinement_flags_occupancy
_atom_site_disorder_assembly
_atom_site_disorder_group
Co1 Co 0.75753(16) 0.65761(10) 0.58391(4) 0.0140(4) Uani 1 1 d . . . . .
Co2 Co 0.74631(16) 0.33500(10) 0.75162(4) 0.0163(4) Uani 1 1 d . . . . .
Co3 Co 0.23580(17) 0.15892(10) 0.58220(4) 0.0141(4) Uani 1 1 d . . . . .
Cl1 Cl 0.9379(2) 0.57652(16) 0.56205(6) 0.0235(5) Uani 1 1 d D . . . .
Cl2 Cl 0.5527(2) 0.59027(16) 0.56800(6) 0.0239(5) Uani 1 1 d . . . . .
Cl3 Cl 0.7693(3) 0.79014(15) 0.56084(6) 0.0223(5) Uani 1 1 d . . . . .
Cl4 Cl 0.7651(3) 0.65531(15) 0.64266(6) 0.0203(5) Uani 1 1 d . . . . .
Cl5 Cl 0.5614(3) 0.41114(19) 0.72939(8) 0.0343(7) Uani 1 1 d D . . . .
Cl6 Cl 0.7377(3) 0.20208(16) 0.72887(6) 0.0256(6) Uani 1 1 d . . . . .
Cl7 Cl 0.7405(3) 0.33666(15) 0.81034(6) 0.0213(5) Uani 1 1 d . . . . .
Cl8 Cl 0.9455(3) 0.41041(18) 0.73624(7) 0.0292(6) Uani 1 1 d D . . . .
Cl9 Cl 0.4206(3) 0.07492(17) 0.60062(6) 0.0265(6) Uani 1 1 d D . . . .
Cl10 Cl 0.0334(3) 0.09290(17) 0.59957(6) 0.0278(6) Uani 1 1 d . . . . .
Cl11 Cl 0.2546(2) 0.15953(14) 0.52366(6) 0.0188(5) Uani 1 1 d . . . . .
Cl12 Cl 0.2409(3) 0.28953(16) 0.60693(7) 0.0254(6) Uani 1 1 d . . . . .
O1 O 0.9149(8) 0.9464(5) 0.50300(18) 0.0237(15) Uani 1 1 d D . . . .
H1 H 0.942637 0.945532 0.482288 0.036 Uiso 1 1 calc DR U . . .
O2 O 1.2111(9) 0.6790(6) 0.5662(2) 0.0360(18) Uani 1 1 d D . . . .
H2 H 1.131128 0.660836 0.560873 0.054 Uiso 1 1 calc DR U . . .
O3 O 1.1063(8) 0.4348(5) 0.66492(18) 0.0258(16) Uani 1 1 d D . . . .
H3A H 1.078971 0.427628 0.685464 0.039 Uiso 1 1 calc DR U . . .
O4 O 0.6851(9) 0.1883(6) 0.6028(2) 0.0366(18) Uani 1 1 d D . . . .
H4 H 0.603770 0.168078 0.601335 0.055 Uiso 1 1 calc DR U . . .
O5 O 0.4298(11) 0.5445(6) 0.8281(2) 0.048(3) Uani 1 1 d D . . . .
H5 H 0.453259 0.564631 0.847456 0.072 Uiso 1 1 calc DR U . . .
O6 O 0.2931(13) 0.3086(7) 0.7339(2) 0.053(3) Uani 1 1 d D . . . .
H6 H 0.364029 0.335669 0.727159 0.080 Uiso 1 1 calc DR U . . .
N1 N 0.7618(9) 1.1169(5) 0.5376(2) 0.0155(16) Uani 1 1 d . . . . .
H1A H 0.765371 1.142365 0.561437 0.019 Uiso 1 1 calc R U . . .
N2 N 1.1353(9) 0.8754(6) 0.5397(2) 0.0237(18) Uani 1 1 d . . . . .
H2C H 1.045626 0.904063 0.532996 0.028 Uiso 1 1 calc R U . . .
N3 N 1.2648(9) 0.6066(6) 0.6303(2) 0.0192(17) Uani 1 1 d . . . . .
H3B H 1.271948 0.629458 0.606083 0.023 Uiso 1 1 calc R U . . .
N4 N 0.8903(10) 0.3555(6) 0.6272(2) 0.0271(19) Uani 1 1 d . . . . .
H4C H 0.990084 0.361623 0.634828 0.033 Uiso 1 1 calc R U . . .
N5 N 0.2406(10) 0.3821(6) 0.7974(2) 0.0208(18) Uani 1 1 d . . . . .
H5C H 0.229472 0.356913 0.773726 0.025 Uiso 1 1 calc R U . . .
N6 N 0.3445(16) 0.1124(9) 0.7088(3) 0.054(2) Uani 1 1 d . . . . .
H6C H 0.431232 0.078179 0.704390 0.065 Uiso 1 1 calc R U . . .
C1 C 0.7566(11) 1.0522(7) 0.4771(2) 0.019(2) Uani 1 1 d . . . . .
H1B H 0.754448 1.026964 0.453245 0.022 Uiso 1 1 calc R U . . .
C2 C 0.8751(11) 1.1162(7) 0.4801(2) 0.021(2) Uani 1 1 d . . . . .
H2A H 0.855968 1.165960 0.465076 0.025 Uiso 1 1 calc R U . . .
H2B H 0.964339 1.089881 0.472495 0.025 Uiso 1 1 calc R U . . .
C3 C 0.7755(11) 0.9823(7) 0.5045(3) 0.0200(19) Uani 1 1 d . . . . .
H3 H 0.703980 0.936492 0.500952 0.024 Uiso 1 1 calc R U . . .
C4 C 0.6160(11) 1.0974(8) 0.4852(3) 0.024(2) Uani 1 1 d . . . . .
H4A H 0.592630 1.137710 0.466297 0.029 Uiso 1 1 calc R U . . .
H4B H 0.539688 1.054826 0.486854 0.029 Uiso 1 1 calc R U . . .
C5 C 0.8872(10) 1.1445(7) 0.5177(2) 0.020(2) Uani 1 1 d . . . . .
H5A H 0.972576 1.119581 0.528243 0.024 Uiso 1 1 calc R U . . .
H5B H 0.895564 1.207305 0.518748 0.024 Uiso 1 1 calc R U . . .
C6 C 0.7591(10) 1.0213(6) 0.5406(2) 0.0168(18) Uani 1 1 d . . . . .
H6A H 0.669231 1.002735 0.551058 0.020 Uiso 1 1 calc R U . . .
H6B H 0.836456 1.001910 0.555861 0.020 Uiso 1 1 calc R U . . .
C7 C 0.6296(11) 1.1456(8) 0.5197(3) 0.026(2) Uani 1 1 d . . . . .
H7A H 0.633446 1.207682 0.515323 0.031 Uiso 1 1 calc R U . . .
H7B H 0.547219 1.133686 0.534614 0.031 Uiso 1 1 calc R U . . .
C8 C 1.3596(10) 0.8008(7) 0.5570(3) 0.022(2) Uani 1 1 d . . . . .
H8 H 1.448203 0.771239 0.563927 0.027 Uiso 1 1 calc R U . . .
C9 C 1.2932(13) 0.8426(8) 0.5885(3) 0.031(2) Uani 1 1 d . . . . .
H9A H 1.351110 0.891356 0.596296 0.037 Uiso 1 1 calc R U . . .
H9B H 1.286580 0.801243 0.607867 0.037 Uiso 1 1 calc R U . . .
C10 C 1.2586(11) 0.7374(7) 0.5403(2) 0.022(2) Uani 1 1 d . . . . .
H10 H 1.308427 0.705406 0.521520 0.027 Uiso 1 1 calc R U . . .
C11 C 1.3914(13) 0.8700(8) 0.5305(3) 0.035(3) Uani 1 1 d . . . . .
H11A H 1.419277 0.843857 0.508144 0.042 Uiso 1 1 calc R U . . .
H11B H 1.470010 0.905861 0.538815 0.042 Uiso 1 1 calc R U . . .
C12 C 1.1446(12) 0.8738(8) 0.5781(3) 0.032(3) Uani 1 1 d . . . . .
H12A H 1.072641 0.834906 0.587728 0.039 Uiso 1 1 calc R U . . .
H12B H 1.127805 0.931495 0.587580 0.039 Uiso 1 1 calc R U . . .
C13 C 1.1356(11) 0.7867(7) 0.5246(3) 0.025(2) Uani 1 1 d . . . . .
H13A H 1.145448 0.789461 0.499060 0.030 Uiso 1 1 calc R U . . .
H13B H 1.046210 0.757556 0.530151 0.030 Uiso 1 1 calc R U . . .
C14 C 1.2564(11) 0.9264(7) 0.5252(3) 0.028(2) Uani 1 1 d . . . . .
H14A H 1.265973 0.981180 0.537744 0.033 Uiso 1 1 calc R U . . .
H14B H 1.241517 0.938487 0.500236 0.033 Uiso 1 1 calc R U . . .
C15 C 1.2472(11) 0.5483(7) 0.6915(2) 0.020(2) Uani 1 1 d . . . . .
H15 H 1.240423 0.525499 0.715738 0.024 Uiso 1 1 calc R U . . .
C16 C 1.1250(11) 0.6107(7) 0.6842(3) 0.023(2) Uani 1 1 d . . . . .
H16A H 1.034208 0.582561 0.689085 0.027 Uiso 1 1 calc R U . . .
H16B H 1.133258 0.661290 0.699345 0.027 Uiso 1 1 calc R U . . .
C17 C 1.2399(11) 0.4755(7) 0.6651(3) 0.021(2) Uani 1 1 d . . . . .
H17 H 1.314578 0.432655 0.670355 0.025 Uiso 1 1 calc R U . . .
C18 C 1.3881(11) 0.5951(7) 0.6862(3) 0.023(2) Uani 1 1 d . . . . .
H18A H 1.400345 0.638851 0.704515 0.028 Uiso 1 1 calc R U . . .
H18B H 1.466672 0.554113 0.688016 0.028 Uiso 1 1 calc R U . . .
C19 C 1.1310(10) 0.6378(7) 0.6460(3) 0.020(2) Uani 1 1 d . . . . .
H19A H 1.050050 0.613570 0.633252 0.024 Uiso 1 1 calc R U . . .
H19B H 1.126172 0.700604 0.644274 0.024 Uiso 1 1 calc R U . . .
C20 C 1.2622(12) 0.5113(7) 0.6285(3) 0.021(2) Uani 1 1 d . . . . .
H20A H 1.351929 0.490031 0.618893 0.025 Uiso 1 1 calc R U . . .
H20B H 1.185273 0.492367 0.613054 0.025 Uiso 1 1 calc R U . . .
C21 C 1.3893(12) 0.6371(7) 0.6506(3) 0.025(2) Uani 1 1 d . . . . .
H21A H 1.385355 0.699818 0.653192 0.030 Uiso 1 1 calc R U . . .
H21B H 1.476924 0.622361 0.638173 0.030 Uiso 1 1 calc R U . . .
C22 C 0.6365(11) 0.3394(10) 0.6074(3) 0.039(3) Uani 1 1 d . . . . .
H22 H 0.536896 0.333365 0.599598 0.047 Uiso 1 1 calc R U . . .
C23 C 0.7305(13) 0.3566(8) 0.5767(3) 0.032(2) Uani 1 1 d . . . . .
H23A H 0.707103 0.412587 0.566418 0.038 Uiso 1 1 calc R U . . .
H23B H 0.715910 0.312332 0.558728 0.038 Uiso 1 1 calc R U . . .
C24 C 0.6844(15) 0.2593(9) 0.6257(3) 0.040(3) Uani 1 1 d . . . . .
H24 H 0.618065 0.247127 0.645181 0.048 Uiso 1 1 calc R U . . .
C25 C 0.6506(13) 0.4144(9) 0.6336(3) 0.038(3) Uani 1 1 d . . . . .
H25A H 0.610789 0.466927 0.623332 0.045 Uiso 1 1 calc R U . . .
H25B H 0.597744 0.401180 0.655068 0.045 Uiso 1 1 calc R U . . .
C26 C 0.8837(13) 0.3561(8) 0.5885(3) 0.032(2) Uani 1 1 d . . . . .
H26A H 0.931704 0.305034 0.579228 0.039 Uiso 1 1 calc R U . . .
H26B H 0.932298 0.407158 0.579475 0.039 Uiso 1 1 calc R U . . .
C27 C 0.8320(12) 0.2738(8) 0.6410(3) 0.030(2) Uani 1 1 d . . . . .
H27A H 0.826605 0.276272 0.666654 0.036 Uiso 1 1 calc R U . . .
H27B H 0.894371 0.225930 0.634493 0.036 Uiso 1 1 calc R U . . .
C28 C 0.8038(14) 0.4282(7) 0.6422(3) 0.035(3) Uani 1 1 d . . . . .
H28A H 0.835981 0.482974 0.632292 0.042 Uiso 1 1 calc R U . . .
H28B H 0.816321 0.430495 0.667719 0.042 Uiso 1 1 calc R U . . .
C29 C 0.2683(13) 0.4461(8) 0.8573(3) 0.028(2) Uani 1 1 d . . . . .
H29 H 0.278563 0.471158 0.881071 0.034 Uiso 1 1 calc R U . . .
C30 C 0.3813(12) 0.3759(8) 0.8516(3) 0.028(2) Uani 1 1 d . . . . .
H30A H 0.475996 0.398705 0.856566 0.033 Uiso 1 1 calc R U . . .
H30B H 0.363718 0.326897 0.867150 0.033 Uiso 1 1 calc R U . . .
C31 C 0.2863(15) 0.5158(8) 0.8296(3) 0.033(3) Uani 1 1 d . . . . .
H31 H 0.222217 0.564755 0.834612 0.040 Uiso 1 1 calc R U . . .
C32 C 0.1232(13) 0.4068(9) 0.8533(3) 0.033(3) Uani 1 1 d . . . . .
H32A H 0.105002 0.366832 0.872669 0.040 Uiso 1 1 calc R U . . .
H32B H 0.050886 0.452014 0.853959 0.040 Uiso 1 1 calc R U . . .
C33 C 0.3715(10) 0.3479(7) 0.8136(3) 0.022(2) Uani 1 1 d . . . . .
H33A H 0.454198 0.369069 0.800625 0.027 Uiso 1 1 calc R U . . .
H33B H 0.371243 0.284954 0.812251 0.027 Uiso 1 1 calc R U . . .
C34 C 0.2528(11) 0.4775(7) 0.7942(3) 0.021(2) Uani 1 1 d . . . . .
H34A H 0.163603 0.501339 0.785345 0.025 Uiso 1 1 calc R U . . .
H34B H 0.328176 0.491943 0.777513 0.025 Uiso 1 1 calc R U . . .
C35 C 0.1154(11) 0.3595(8) 0.8188(3) 0.026(2) Uani 1 1 d . . . . .
H35A H 0.113407 0.297339 0.823039 0.032 Uiso 1 1 calc R U . . .
H35B H 0.028559 0.375547 0.806347 0.032 Uiso 1 1 calc R U . . .
C36 C 0.1285(17) 0.2014(10) 0.7199(4) 0.047(2) Uani 1 1 d . . . . .
H36 H 0.042685 0.236456 0.724148 0.056 Uiso 1 1 calc R U . . .
C37 C 0.173(2) 0.1533(10) 0.7526(4) 0.060(3) Uani 1 1 d . . . . .
H37A H 0.169879 0.192032 0.772885 0.072 Uiso 1 1 calc R U . . .
H37B H 0.106876 0.105674 0.756987 0.072 Uiso 1 1 calc R U . . .
C38 C 0.2472(14) 0.2552(9) 0.7076(3) 0.040(2) Uani 1 1 d . . . . .
H38 H 0.214032 0.290846 0.687725 0.048 Uiso 1 1 calc R U . . .
C39 C 0.0999(18) 0.1311(11) 0.6928(4) 0.055(3) Uani 1 1 d . . . . .
H39A H 0.010368 0.102413 0.698536 0.066 Uiso 1 1 calc R U . . .
H39B H 0.089478 0.157577 0.669581 0.066 Uiso 1 1 calc R U . . .
C40 C 0.321(2) 0.1187(13) 0.7478(4) 0.071(4) Uani 1 1 d . . . . .
H40A H 0.390742 0.157652 0.758390 0.085 Uiso 1 1 calc R U . . .
H40B H 0.330491 0.061976 0.758768 0.085 Uiso 1 1 calc R U . . .
C41 C 0.3629(16) 0.1956(10) 0.6946(4) 0.046(2) Uani 1 1 d . . . . .
H41A H 0.359795 0.192515 0.668887 0.055 Uiso 1 1 calc R U . . .
H41B H 0.455708 0.218258 0.701455 0.055 Uiso 1 1 calc R U . . .
C42 C 0.2152(18) 0.0659(10) 0.6914(4) 0.051(3) Uani 1 1 d . . . . .
H42A H 0.236548 0.049790 0.667140 0.061 Uiso 1 1 calc R U . . .
H42B H 0.189077 0.014178 0.704609 0.061 Uiso 1 1 calc R U . . .

loop_
_atom_site_aniso_label
_atom_site_aniso_U_11
_atom_site_aniso_U_22
_atom_site_aniso_U_33
_atom_site_aniso_U_23
_atom_site_aniso_U_13
_atom_site_aniso_U_12
Co1 0.0158(8) 0.0146(8) 0.0116(7) -0.0023(5) -0.0008(6) -0.0005(6)
Co2 0.0190(8) 0.0174(9) 0.0123(8) 0.0045(5) 0.0021(6) 0.0010(6)
Co3 0.0170(8) 0.0139(8) 0.0115(7) 0.0003(5) 0.0001(6) -0.0011(6)
Cl1 0.0227(11) 0.0248(12) 0.0229(10) -0.0032(9) 0.0048(8) 0.0053(9)
Cl2 0.0218(11) 0.0271(12) 0.0228(10) -0.0016(9) -0.0080(8) -0.0059(10)
Cl3 0.0273(11) 0.0177(11) 0.0218(10) 0.0027(8) 0.0009(9) -0.0016(9)
Cl4 0.0257(11) 0.0226(11) 0.0126(10) -0.0039(8) -0.0010(8) 0.0012(9)
Cl5 0.0315(13) 0.0356(15) 0.0357(13) 0.0088(11) -0.0099(10) 0.0096(12)
Cl6 0.0329(13) 0.0209(12) 0.0229(11) -0.0024(9) 0.0019(9) -0.0011(10)
Cl7 0.0267(12) 0.0234(12) 0.0138(10) 0.0029(8) 0.0033(8) 0.0006(10)
Cl8 0.0318(13) 0.0303(14) 0.0255(11) 0.0053(10) 0.0104(10) -0.0086(11)
Cl9 0.0260(11) 0.0276(12) 0.0258(11) 0.0041(9) -0.0095(9) 0.0047(9)
Cl10 0.0256(11) 0.0294(13) 0.0284(11) -0.0011(10) 0.0080(9) -0.0097(10)
Cl11 0.0242(11) 0.0192(11) 0.0131(10) 0.0018(8) -0.0012(8) -0.0012(9)
Cl12 0.0326(13) 0.0187(11) 0.0248(11) -0.0076(9) 0.0006(9) -0.0020(10)
O1 0.027(4) 0.027(4) 0.017(3) -0.001(3) 0.003(3) 0.008(3)
O2 0.041(4) 0.029(4) 0.038(4) 0.009(4) -0.010(4) -0.010(4)
O3 0.031(4) 0.028(4) 0.018(3) -0.001(3) 0.005(3) -0.014(3)
O4 0.041(4) 0.031(4) 0.038(4) -0.005(4) 0.004(3) -0.004(3)
O5 0.064(6) 0.044(5) 0.036(4) 0.015(4) -0.023(4) -0.027(5)
O6 0.066(6) 0.055(5) 0.038(4) -0.016(4) 0.014(4) -0.014(5)
N1 0.018(4) 0.014(4) 0.015(3) -0.002(3) 0.001(3) -0.004(3)
N2 0.022(4) 0.021(5) 0.028(4) -0.003(3) 0.003(3) 0.001(3)
N3 0.024(4) 0.021(4) 0.012(3) 0.004(3) -0.001(3) 0.001(4)
N4 0.028(4) 0.025(5) 0.028(4) 0.002(4) 0.005(3) -0.007(4)
N5 0.026(4) 0.018(4) 0.018(4) 0.001(3) 0.002(3) 0.003(4)
N6 0.066(5) 0.055(5) 0.041(4) 0.002(4) -0.009(4) 0.017(4)
C1 0.026(5) 0.023(5) 0.008(4) -0.004(3) -0.002(4) 0.004(4)
C2 0.024(5) 0.025(5) 0.013(4) 0.008(4) 0.004(4) 0.000(4)
C3 0.020(4) 0.021(5) 0.019(4) -0.002(4) 0.000(4) 0.003(4)
C4 0.019(4) 0.027(5) 0.026(5) -0.006(4) -0.008(4) 0.002(4)
C5 0.016(4) 0.026(5) 0.019(4) 0.007(4) 0.000(3) -0.002(4)
C6 0.017(4) 0.016(4) 0.017(4) 0.003(3) 0.001(3) 0.002(4)
C7 0.014(4) 0.033(6) 0.030(5) -0.005(5) -0.004(4) 0.006(4)
C8 0.017(4) 0.028(6) 0.022(4) 0.007(4) -0.004(3) -0.006(4)
C9 0.032(6) 0.032(6) 0.029(5) 0.002(4) -0.009(4) 0.001(5)
C10 0.031(5) 0.018(5) 0.017(4) 0.004(4) 0.000(4) 0.010(4)
C11 0.033(6) 0.036(7) 0.036(6) 0.012(5) 0.007(5) 0.000(5)
C12 0.036(6) 0.036(7) 0.024(5) 0.000(4) 0.005(4) 0.012(5)
C13 0.028(5) 0.020(5) 0.026(5) -0.005(4) -0.002(4) 0.005(4)
C14 0.031(5) 0.019(5) 0.033(5) 0.011(4) 0.003(4) -0.003(4)
C15 0.026(5) 0.020(5) 0.014(4) -0.001(4) -0.002(4) -0.005(4)
C16 0.021(5) 0.027(5) 0.019(4) -0.006(4) 0.004(4) 0.006(4)
C17 0.024(5) 0.016(4) 0.022(5) 0.001(4) -0.002(4) -0.005(4)
C18 0.017(4) 0.027(5) 0.025(5) -0.002(4) -0.009(4) -0.001(4)
C19 0.017(4) 0.020(5) 0.023(5) -0.005(4) -0.004(3) 0.001(4)
C20 0.028(5) 0.019(5) 0.016(4) -0.003(4) 0.002(4) -0.011(4)
C21 0.024(5) 0.023(5) 0.028(5) -0.008(4) -0.005(4) -0.005(4)
C22 0.020(5) 0.066(9) 0.031(5) -0.015(6) 0.004(4) -0.007(5)
C23 0.040(6) 0.028(6) 0.027(5) -0.002(5) -0.009(4) 0.008(5)
C24 0.046(7) 0.037(7) 0.037(6) -0.003(5) 0.006(5) -0.013(6)
C25 0.038(6) 0.039(7) 0.035(5) 0.000(5) -0.001(5) 0.016(6)
C26 0.040(6) 0.034(6) 0.022(5) 0.002(4) 0.010(4) -0.006(5)
C27 0.034(6) 0.036(6) 0.021(4) 0.002(4) 0.001(4) 0.000(5)
C28 0.055(7) 0.018(5) 0.034(5) -0.016(4) 0.002(5) 0.006(5)
C29 0.035(6) 0.033(6) 0.017(4) -0.003(4) 0.000(4) 0.005(5)
C30 0.024(5) 0.039(7) 0.020(5) 0.010(5) -0.005(4) -0.006(5)
C31 0.045(7) 0.027(6) 0.028(5) 0.001(5) -0.013(5) -0.007(5)
C32 0.026(5) 0.043(7) 0.030(5) -0.001(5) 0.014(4) 0.008(5)
C33 0.016(4) 0.028(6) 0.023(5) 0.011(4) 0.000(4) 0.003(4)
C34 0.024(5) 0.020(5) 0.019(4) 0.009(4) -0.002(4) -0.003(4)
C35 0.015(4) 0.033(6) 0.031(5) 0.011(5) 0.001(4) -0.009(4)
C36 0.050(5) 0.050(5) 0.040(5) -0.010(4) 0.007(4) -0.006(4)
C37 0.100(8) 0.039(7) 0.040(5) -0.008(4) 0.007(4) -0.003(6)
C38 0.045(5) 0.041(4) 0.033(4) -0.007(3) 0.004(4) 0.002(3)
C39 0.059(5) 0.050(6) 0.056(6) -0.017(5) -0.006(5) -0.001(4)
C40 0.107(8) 0.067(11) 0.038(4) 0.001(4) -0.008(4) 0.018(7)
C41 0.052(5) 0.052(5) 0.035(5) -0.008(4) 0.004(4) 0.010(4)
C42 0.073(6) 0.047(5) 0.034(5) 0.002(5) 0.003(5) 0.006(4)

loop_
_atom_type_symbol
_atom_type_description
_atom_type_scat_dispersion_real
_atom_type_scat_dispersion_imag
_atom_type_scat_source
C C 0.0181 0.0091 'International Tables Vol C Tables 4.2.6.8 and 6.1.1.4'
H H 0.0000 0.0000 'International Tables Vol C Tables 4.2.6.8 and 6.1.1.4'
Cl Cl 0.3639 0.7018 'International Tables Vol C Tables 4.2.6.8 and 6.1.1.4'
Co Co -2.3653 3.6143 'International Tables Vol C Tables 4.2.6.8 and 6.1.1.4'
N N 0.0311 0.0180 'International Tables Vol C Tables 4.2.6.8 and 6.1.1.4'
O O 0.0492 0.0322 'International Tables Vol C Tables 4.2.6.8 and 6.1.1.4'

loop_
_geom_angle_atom_site_label_1
_geom_angle_atom_site_label_2
_geom_angle_atom_site_label_3
_geom_angle
_geom_angle_site_symmetry_1
_geom_angle_site_symmetry_3
_geom_angle_publ_flag
Cl1 Co1 Cl2 106.39(11) . . ?
Cl3 Co1 Cl1 109.18(11) . . ?
Cl3 Co1 Cl2 111.07(11) . . ?
Cl4 Co1 Cl1 109.46(10) . . ?
Cl4 Co1 Cl2 106.58(11) . . ?
Cl4 Co1 Cl3 113.88(11) . . ?
Cl5 Co2 Cl8 105.53(12) . . ?
Cl6 Co2 Cl5 107.95(12) . . ?
Cl6 Co2 Cl8 113.72(11) . . ?
Cl7 Co2 Cl5 110.36(12) . . ?
Cl7 Co2 Cl6 113.35(11) . . ?
Cl7 Co2 Cl8 105.67(11) . . ?
Cl10 Co3 Cl9 107.09(11) . . ?
Cl11 Co3 Cl9 104.33(11) . . ?
Cl11 Co3 Cl10 111.10(11) . . ?
Cl11 Co3 Cl12 114.46(11) . . ?
Cl12 Co3 Cl9 111.84(11) . . ?
Cl12 Co3 Cl10 107.81(11) . . ?
C3 O1 H1 109.5 . . ?
C10 O2 H2 109.5 . . ?
C17 O3 H3A 109.5 . . ?
C24 O4 H4 109.5 . . ?
C31 O5 H5 109.5 . . ?
C38 O6 H6 109.5 . . ?
C5 N1 H1A 109.2 . . ?
C5 N1 C6 110.1(8) . . ?
C5 N1 C7 110.5(8) . . ?
C6 N1 H1A 109.2 . . ?
C7 N1 H1A 109.2 . . ?
C7 N1 C6 108.6(8) . . ?
C12 N2 H2C 108.5 . . ?
C12 N2 C13 111.6(9) . . ?
C12 N2 C14 109.4(9) . . ?
C13 N2 H2C 108.5 . . ?
C14 N2 H2C 108.5 . . ?
C14 N2 C13 110.2(8) . . ?
C19 N3 H3B 108.5 . . ?
C19 N3 C20 109.3(8) . . ?
C19 N3 C21 111.1(8) . . ?
C20 N3 H3B 108.5 . . ?
C20 N3 C21 110.9(8) . . ?
C21 N3 H3B 108.5 . . ?
C26 N4 H4C 109.4 . . ?
C26 N4 C27 110.1(9) . . ?
C26 N4 C28 110.6(9) . . ?
C27 N4 H4C 109.4 . . ?
C27 N4 C28 108.0(9) . . ?
C28 N4 H4C 109.4 . . ?
C33 N5 H5C 109.0 . . ?
C33 N5 C34 109.1(9) . . ?
C34 N5 H5C 109.0 . . ?
C35 N5 H5C 109.0 . . ?
C35 N5 C33 110.7(8) . . ?
C35 N5 C34 110.1(9) . . ?
C40 N6 H6C 108.9 . . ?
C40 N6 C42 109.5(15) . . ?
C41 N6 H6C 108.9 . . ?
C41 N6 C40 109.7(14) . . ?
C41 N6 C42 110.8(12) . . ?
C42 N6 H6C 108.9 . . ?
C2 C1 H1B 110.4 . . ?
C2 C1 C3 109.5(8) . . ?
C2 C1 C4 109.0(9) . . ?
C3 C1 H1B 110.4 . . ?
C3 C1 C4 106.9(8) . . ?
C4 C1 H1B 110.4 . . ?
C1 C2 H2A 109.9 . . ?
C1 C2 H2B 109.9 . . ?
C1 C2 C5 108.9(8) . . ?
H2A C2 H2B 108.3 . . ?
C5 C2 H2A 109.9 . . ?
C5 C2 H2B 109.9 . . ?
O1 C3 C1 111.1(8) . . ?
O1 C3 H3 110.0 . . ?
O1 C3 C6 106.6(8) . . ?
C1 C3 H3 110.0 . . ?
C6 C3 C1 109.0(8) . . ?
C6 C3 H3 110.0 . . ?
C1 C4 H4A 109.9 . . ?
C1 C4 H4B 109.9 . . ?
H4A C4 H4B 108.3 . . ?
C7 C4 C1 109.1(8) . . ?
C7 C4 H4A 109.9 . . ?
C7 C4 H4B 109.9 . . ?
N1 C5 C2 110.2(8) . . ?
N1 C5 H5A 109.6 . . ?
N1 C5 H5B 109.6 . . ?
C2 C5 H5A 109.6 . . ?
C2 C5 H5B 109.6 . . ?
H5A C5 H5B 108.1 . . ?
N1 C6 C3 109.2(8) . . ?
N1 C6 H6A 109.8 . . ?
N1 C6 H6B 109.8 . . ?
C3 C6 H6A 109.8 . . ?
C3 C6 H6B 109.8 . . ?
H6A C6 H6B 108.3 . . ?
N1 C7 C4 108.6(8) . . ?
N1 C7 H7A 110.0 . . ?
N1 C7 H7B 110.0 . . ?
C4 C7 H7A 110.0 . . ?
C4 C7 H7B 110.0 . . ?
H7A C7 H7B 108.3 . . ?
C9 C8 H8 110.0 . . ?
C9 C8 C10 110.9(9) . . ?
C9 C8 C11 108.1(10) . . ?
C10 C8 H8 110.0 . . ?
C11 C8 H8 110.0 . . ?
C11 C8 C10 108.0(8) . . ?
C8 C9 H9A 110.1 . . ?
C8 C9 H9B 110.1 . . ?
C8 C9 C12 108.1(9) . . ?
H9A C9 H9B 108.4 . . ?
C12 C9 H9A 110.1 . . ?
C12 C9 H9B 110.1 . . ?
O2 C10 C8 108.9(8) . . ?
O2 C10 H10 109.5 . . ?
O2 C10 C13 110.9(9) . . ?
C8 C10 H10 109.5 . . ?
C13 C10 C8 108.6(9) . . ?
C13 C10 H10 109.5 . . ?
C8 C11 H11A 109.9 . . ?
C8 C11 H11B 109.9 . . ?
C8 C11 C14 109.0(9) . . ?
H11A C11 H11B 108.3 . . ?
C14 C11 H11A 109.9 . . ?
C14 C11 H11B 109.9 . . ?
N2 C12 C9 108.6(9) . . ?
N2 C12 H12A 110.0 . . ?
N2 C12 H12B 110.0 . . ?
C9 C12 H12A 110.0 . . ?
C9 C12 H12B 110.0 . . ?
H12A C12 H12B 108.4 . . ?
N2 C13 C10 108.5(8) . . ?
N2 C13 H13A 110.0 . . ?
N2 C13 H13B 110.0 . . ?
C10 C13 H13A 110.0 . . ?
C10 C13 H13B 110.0 . . ?
H13A C13 H13B 108.4 . . ?
N2 C14 C11 106.1(8) . . ?
N2 C14 H14A 110.5 . . ?
N2 C14 H14B 110.5 . . ?
C11 C14 H14A 110.5 . . ?
C11 C14 H14B 110.5 . . ?
H14A C14 H14B 108.7 . . ?
C16 C15 H15 110.4 . . ?
C17 C15 H15 110.4 . . ?
C17 C15 C16 108.5(8) . . ?
C17 C15 C18 107.8(8) . . ?
C18 C15 H15 110.4 . . ?
C18 C15 C16 109.2(9) . . ?
C15 C16 H16A 109.9 . . ?
C15 C16 H16B 109.9 . . ?
H16A C16 H16B 108.3 . . ?
C19 C16 C15 108.9(8) . . ?
C19 C16 H16A 109.9 . . ?
C19 C16 H16B 109.9 . . ?
O3 C17 C15 112.2(9) . . ?
O3 C17 H17 109.6 . . ?
O3 C17 C20 106.5(8) . . ?
C15 C17 H17 109.6 . . ?
C15 C17 C20 109.3(8) . . ?
C20 C17 H17 109.6 . . ?
C15 C18 H18A 109.8 . . ?
C15 C18 H18B 109.8 . . ?
H18A C18 H18B 108.2 . . ?
C21 C18 C15 109.4(8) . . ?
C21 C18 H18A 109.8 . . ?
C21 C18 H18B 109.8 . . ?
N3 C19 C16 109.2(8) . . ?
N3 C19 H19A 109.8 . . ?
N3 C19 H19B 109.8 . . ?
C16 C19 H19A 109.8 . . ?
C16 C19 H19B 109.8 . . ?
H19A C19 H19B 108.3 . . ?
N3 C20 C17 109.1(8) . . ?
N3 C20 H20A 109.9 . . ?
N3 C20 H20B 109.9 . . ?
C17 C20 H20A 109.9 . . ?
C17 C20 H20B 109.9 . . ?
H20A C20 H20B 108.3 . . ?
N3 C21 C18 109.0(9) . . ?
N3 C21 H21A 109.9 . . ?
N3 C21 H21B 109.9 . . ?
C18 C21 H21A 109.9 . . ?
C18 C21 H21B 109.9 . . ?
H21A C21 H21B 108.3 . . ?
C23 C22 H22 110.3 . . ?
C23 C22 C24 109.6(10) . . ?
C23 C22 C25 108.7(11) . . ?
C24 C22 H22 110.3 . . ?
C24 C22 C25 107.5(10) . . ?
C25 C22 H22 110.3 . . ?
C22 C23 H23A 109.8 . . ?
C22 C23 H23B 109.8 . . ?
C22 C23 C26 109.5(9) . . ?
H23A C23 H23B 108.2 . . ?
C26 C23 H23A 109.8 . . ?
C26 C23 H23B 109.8 . . ?
O4 C24 C22 111.4(10) . . ?
O4 C24 H24 108.6 . . ?
O4 C24 C27 110.4(11) . . ?
C22 C24 H24 108.6 . . ?
C22 C24 C27 109.3(10) . . ?
C27 C24 H24 108.6 . . ?
C22 C25 H25A 109.8 . . ?
C22 C25 H25B 109.8 . . ?
H25A C25 H25B 108.2 . . ?
C28 C25 C22 109.5(9) . . ?
C28 C25 H25A 109.8 . . ?
C28 C25 H25B 109.8 . . ?
N4 C26 C23 109.7(9) . . ?
N4 C26 H26A 109.7 . . ?
N4 C26 H26B 109.7 . . ?
C23 C26 H26A 109.7 . . ?
C23 C26 H26B 109.7 . . ?
H26A C26 H26B 108.2 . . ?
N4 C27 C24 109.2(10) . . ?
N4 C27 H27A 109.8 . . ?
N4 C27 H27B 109.8 . . ?
C24 C27 H27A 109.8 . . ?
C24 C27 H27B 109.8 . . ?
H27A C27 H27B 108.3 . . ?
N4 C28 C25 109.4(9) . . ?
N4 C28 H28A 109.8 . . ?
N4 C28 H28B 109.8 . . ?
C25 C28 H28A 109.8 . . ?
C25 C28 H28B 109.8 . . ?
H28A C28 H28B 108.2 . . ?
C30 C29 H29 110.0 . . ?
C31 C29 H29 110.0 . . ?
C31 C29 C30 109.2(10) . . ?
C32 C29 H29 110.0 . . ?
C32 C29 C30 109.1(10) . . ?
C32 C29 C31 108.6(10) . . ?
C29 C30 H30A 110.3 . . ?
C29 C30 H30B 110.3 . . ?
H30A C30 H30B 108.5 . . ?
C33 C30 C29 107.3(8) . . ?
C33 C30 H30A 110.3 . . ?
C33 C30 H30B 110.3 . . ?
O5 C31 C29 110.9(10) . . ?
O5 C31 H31 110.3 . . ?
O5 C31 C34 106.5(11) . . ?
C29 C31 H31 110.3 . . ?
C34 C31 C29 108.4(10) . . ?
C34 C31 H31 110.3 . . ?
C29 C32 H32A 109.8 . . ?
C29 C32 H32B 109.8 . . ?
H32A C32 H32B 108.3 . . ?
C35 C32 C29 109.3(9) . . ?
C35 C32 H32A 109.8 . . ?
C35 C32 H32B 109.8 . . ?
N5 C33 C30 110.2(9) . . ?
N5 C33 H33A 109.6 . . ?
N5 C33 H33B 109.6 . . ?
C30 C33 H33A 109.6 . . ?
C30 C33 H33B 109.6 . . ?
H33A C33 H33B 108.1 . . ?
N5 C34 C31 109.6(9) . . ?
N5 C34 H34A 109.8 . . ?
N5 C34 H34B 109.8 . . ?
C31 C34 H34A 109.8 . . ?
C31 C34 H34B 109.8 . . ?
H34A C34 H34B 108.2 . . ?
N5 C35 C32 109.1(9) . . ?
N5 C35 H35A 109.9 . . ?
N5 C35 H35B 109.9 . . ?
C32 C35 H35A 109.9 . . ?
C32 C35 H35B 109.9 . . ?
H35A C35 H35B 108.3 . . ?
C37 C36 H36 111.2 . . ?
C37 C36 C39 104.6(14) . . ?
C38 C36 H36 111.2 . . ?
C38 C36 C37 109.4(14) . . ?
C38 C36 C39 109.1(12) . . ?
C39 C36 H36 111.2 . . ?
C36 C37 H37A 109.8 . . ?
C36 C37 H37B 109.8 . . ?
H37A C37 H37B 108.3 . . ?
C40 C37 C36 109.3(14) . . ?
C40 C37 H37A 109.8 . . ?
C40 C37 H37B 109.8 . . ?
O6 C38 C36 110.6(11) . . ?
O6 C38 H38 108.6 . . ?
O6 C38 C41 112.5(12) . . ?
C36 C38 H38 108.6 . . ?
C36 C38 C41 107.7(13) . . ?
C41 C38 H38 108.6 . . ?
C36 C39 H39A 109.1 . . ?
C36 C39 H39B 109.1 . . ?
H39A C39 H39B 107.9 . . ?
C42 C39 C36 112.4(14) . . ?
C42 C39 H39A 109.1 . . ?
C42 C39 H39B 109.1 . . ?
N6 C40 C37 106.2(14) . . ?
N6 C40 H40A 110.5 . . ?
N6 C40 H40B 110.5 . . ?
C37 C40 H40A 110.5 . . ?
C37 C40 H40B 110.5 . . ?
H40A C40 H40B 108.7 . . ?
N6 C41 C38 110.2(13) . . ?
N6 C41 H41A 109.6 . . ?
N6 C41 H41B 109.6 . . ?
C38 C41 H41A 109.6 . . ?
C38 C41 H41B 109.6 . . ?
H41A C41 H41B 108.1 . . ?
N6 C42 H42A 111.0 . . ?
N6 C42 H42B 111.0 . . ?
C39 C42 N6 104.0(12) . . ?
C39 C42 H42A 111.0 . . ?
C39 C42 H42B 111.0 . . ?
H42A C42 H42B 109.0 . . ?

loop_
_geom_bond_atom_site_label_1
_geom_bond_atom_site_label_2
_geom_bond_distance
_geom_bond_site_symmetry_2
_geom_bond_publ_flag
Co1 Cl1 2.299(3) . ?
Co1 Cl2 2.303(3) . ?
Co1 Cl3 2.266(3) . ?
Co1 Cl4 2.263(3) . ?
Co2 Cl5 2.295(3) . ?
Co2 Cl6 2.265(3) . ?
Co2 Cl7 2.261(3) . ?
Co2 Cl8 2.315(3) . ?
Co3 Cl9 2.312(3) . ?
Co3 Cl10 2.290(3) . ?
Co3 Cl11 2.260(3) . ?
Co3 Cl12 2.262(3) . ?
O1 H1 0.8400 . ?
O1 C3 1.444(12) . ?
O2 H2 0.8400 . ?
O2 C10 1.429(13) . ?
O3 H3A 0.8400 . ?
O3 C17 1.425(12) . ?
O4 H4 0.8400 . ?
O4 C24 1.421(16) . ?
O5 H5 0.8400 . ?
O5 C31 1.441(17) . ?
O6 H6 0.8400 . ?
O6 C38 1.386(17) . ?
N1 H1A 1.0000 . ?
N1 C5 1.484(12) . ?
N1 C6 1.506(12) . ?
N1 C7 1.506(13) . ?
N2 H2C 1.0000 . ?
N2 C12 1.480(14) . ?
N2 C13 1.510(14) . ?
N2 C14 1.513(13) . ?
N3 H3B 1.0000 . ?
N3 C19 1.494(13) . ?
N3 C20 1.499(13) . ?
N3 C21 1.500(13) . ?
N4 H4C 1.0000 . ?
N4 C26 1.490(13) . ?
N4 C27 1.495(15) . ?
N4 C28 1.521(14) . ?
N5 H5C 1.0000 . ?
N5 C33 1.494(13) . ?
N5 C34 1.508(13) . ?
N5 C35 1.492(13) . ?
N6 H6C 1.0000 . ?
N6 C40 1.52(2) . ?
N6 C41 1.43(2) . ?
N6 C42 1.58(2) . ?
C1 H1B 1.0000 . ?
C1 C2 1.516(15) . ?
C1 C3 1.533(14) . ?
C1 C4 1.548(14) . ?
C2 H2A 0.9900 . ?
C2 H2B 0.9900 . ?
C2 C5 1.518(14) . ?
C3 H3 1.0000 . ?
C3 C6 1.529(13) . ?
C4 H4A 0.9900 . ?
C4 H4B 0.9900 . ?
C4 C7 1.534(15) . ?
C5 H5A 0.9900 . ?
C5 H5B 0.9900 . ?
C6 H6A 0.9900 . ?
C6 H6B 0.9900 . ?
C7 H7A 0.9900 . ?
C7 H7B 0.9900 . ?
C8 H8 1.0000 . ?
C8 C9 1.517(16) . ?
C8 C10 1.527(15) . ?
C8 C11 1.522(15) . ?
C9 H9A 0.9900 . ?
C9 H9B 0.9900 . ?
C9 C12 1.551(16) . ?
C10 H10 1.0000 . ?
C10 C13 1.529(14) . ?
C11 H11A 0.9900 . ?
C11 H11B 0.9900 . ?
C11 C14 1.575(16) . ?
C12 H12A 0.9900 . ?
C12 H12B 0.9900 . ?
C13 H13A 0.9900 . ?
C13 H13B 0.9900 . ?
C14 H14A 0.9900 . ?
C14 H14B 0.9900 . ?
C15 H15 1.0000 . ?
C15 C16 1.548(15) . ?
C15 C17 1.532(14) . ?
C15 C18 1.545(14) . ?
C16 H16A 0.9900 . ?
C16 H16B 0.9900 . ?
C16 C19 1.531(15) . ?
C17 H17 1.0000 . ?
C17 C20 1.531(14) . ?
C18 H18A 0.9900 . ?
C18 H18B 0.9900 . ?
C18 C21 1.522(15) . ?
C19 H19A 0.9900 . ?
C19 H19B 0.9900 . ?
C20 H20A 0.9900 . ?
C20 H20B 0.9900 . ?
C21 H21A 0.9900 . ?
C21 H21B 0.9900 . ?
C22 H22 1.0000 . ?
C22 C23 1.506(16) . ?
C22 C24 1.51(2) . ?
C22 C25 1.557(18) . ?
C23 H23A 0.9900 . ?
C23 H23B 0.9900 . ?
C23 C26 1.530(17) . ?
C24 H24 1.0000 . ?
C24 C27 1.542(18) . ?
C25 H25A 0.9900 . ?
C25 H25B 0.9900 . ?
C25 C28 1.513(18) . ?
C26 H26A 0.9900 . ?
C26 H26B 0.9900 . ?
C27 H27A 0.9900 . ?
C27 H27B 0.9900 . ?
C28 H28A 0.9900 . ?
C28 H28B 0.9900 . ?
C29 H29 1.0000 . ?
C29 C30 1.557(17) . ?
C29 C31 1.538(17) . ?
C29 C32 1.523(17) . ?
C30 H30A 0.9900 . ?
C30 H30B 0.9900 . ?
C30 C33 1.530(15) . ?
C31 H31 1.0000 . ?
C31 C34 1.525(15) . ?
C32 H32A 0.9900 . ?
C32 H32B 0.9900 . ?
C32 C35 1.521(17) . ?
C33 H33A 0.9900 . ?
C33 H33B 0.9900 . ?
C34 H34A 0.9900 . ?
C34 H34B 0.9900 . ?
C35 H35A 0.9900 . ?
C35 H35B 0.9900 . ?
C36 H36 1.0000 . ?
C36 C37 1.53(2) . ?
C36 C38 1.49(2) . ?
C36 C39 1.54(2) . ?
C37 H37A 0.9900 . ?
C37 H37B 0.9900 . ?
C37 C40 1.53(3) . ?
C38 H38 1.0000 . ?
C38 C41 1.530(19) . ?
C39 H39A 0.9900 . ?
C39 H39B 0.9900 . ?
C39 C42 1.50(2) . ?
C40 H40A 0.9900 . ?
C40 H40B 0.9900 . ?
C41 H41A 0.9900 . ?
C41 H41B 0.9900 . ?
C42 H42A 0.9900 . ?
C42 H42B 0.9900 . ?

loop_
_geom_torsion_atom_site_label_1
_geom_torsion_atom_site_label_2
_geom_torsion_atom_site_label_3
_geom_torsion_atom_site_label_4
_geom_torsion
_geom_torsion_site_symmetry_1
_geom_torsion_site_symmetry_2
_geom_torsion_site_symmetry_3
_geom_torsion_site_symmetry_4
_geom_torsion_publ_flag
O1 C3 C6 N1 107.8(9) . . . . ?
O2 C10 C13 N2 103.7(10) . . . . ?
O3 C17 C20 N3 114.1(9) . . . . ?
O4 C24 C27 N4 112.4(11) . . . . ?
O5 C31 C34 N5 108.9(10) . . . . ?
O6 C38 C41 N6 102.0(15) . . . . ?
C1 C2 C5 N1 -12.9(12) . . . . ?
C1 C3 C6 N1 -12.3(11) . . . . ?
C1 C4 C7 N1 -12.5(13) . . . . ?
C2 C1 C3 O1 -51.7(11) . . . . ?
C2 C1 C3 C6 65.5(10) . . . . ?
C2 C1 C4 C7 -50.9(12) . . . . ?
C3 C1 C2 C5 -50.9(11) . . . . ?
C3 C1 C4 C7 67.4(11) . . . . ?
C4 C1 C2 C5 65.8(10) . . . . ?
C4 C1 C3 O1 -169.7(8) . . . . ?
C4 C1 C3 C6 -52.4(11) . . . . ?
C5 N1 C6 C3 -51.8(10) . . . . ?
C5 N1 C7 C4 67.0(11) . . . . ?
C6 N1 C5 C2 67.3(10) . . . . ?
C6 N1 C7 C4 -53.9(11) . . . . ?
C7 N1 C5 C2 -52.7(11) . . . . ?
C7 N1 C6 C3 69.3(10) . . . . ?
C8 C9 C12 N2 -16.5(13) . . . . ?
C8 C10 C13 N2 -15.9(11) . . . . ?
C8 C11 C14 N2 -16.9(13) . . . . ?
C9 C8 C10 O2 -53.3(11) . . . . ?
C9 C8 C10 C13 67.6(11) . . . . ?
C9 C8 C11 C14 -49.7(12) . . . . ?
C10 C8 C9 C12 -48.4(12) . . . . ?
C10 C8 C11 C14 70.3(12) . . . . ?
C11 C8 C9 C12 69.7(12) . . . . ?
C11 C8 C10 O2 -171.5(9) . . . . ?
C11 C8 C10 C13 -50.6(11) . . . . ?
C12 N2 C13 C10 -50.1(12) . . . . ?
C12 N2 C14 C11 72.0(11) . . . . ?
C13 N2 C12 C9 69.3(12) . . . . ?
C13 N2 C14 C11 -51.0(11) . . . . ?
C14 N2 C12 C9 -52.9(12) . . . . ?
C14 N2 C13 C10 71.6(11) . . . . ?
C15 C16 C19 N3 -9.2(12) . . . . ?
C15 C17 C20 N3 -7.3(12) . . . . ?
C15 C18 C21 N3 -9.7(12) . . . . ?
C16 C15 C17 O3 -54.6(11) . . . . ?
C16 C15 C17 C20 63.3(11) . . . . ?
C16 C15 C18 C21 -52.4(11) . . . . ?
C17 C15 C16 C19 -53.7(11) . . . . ?
C17 C15 C18 C21 65.2(11) . . . . ?
C18 C15 C16 C19 63.6(10) . . . . ?
C18 C15 C17 O3 -172.7(8) . . . . ?
C18 C15 C17 C20 -54.8(11) . . . . ?
C19 N3 C20 C17 -57.5(10) . . . . ?
C19 N3 C21 C18 66.9(11) . . . . ?
C20 N3 C19 C16 67.3(10) . . . . ?
C20 N3 C21 C18 -54.9(11) . . . . ?
C21 N3 C19 C16 -55.4(11) . . . . ?
C21 N3 C20 C17 65.3(11) . . . . ?
C22 C23 C26 N4 -10.8(15) . . . . ?
C22 C24 C27 N4 -10.5(13) . . . . ?
C22 C25 C28 N4 -9.3(14) . . . . ?
C23 C22 C24 O4 -57.6(13) . . . . ?
C23 C22 C24 C27 64.7(12) . . . . ?
C23 C22 C25 C28 -53.2(14) . . . . ?
C24 C22 C23 C26 -52.3(13) . . . . ?
C24 C22 C25 C28 65.4(13) . . . . ?
C25 C22 C23 C26 64.9(13) . . . . ?
C25 C22 C24 O4 -175.6(10) . . . . ?
C25 C22 C24 C27 -53.3(12) . . . . ?
C26 N4 C27 C24 -53.1(12) . . . . ?
C26 N4 C28 C25 64.8(12) . . . . ?
C27 N4 C26 C23 65.9(13) . . . . ?
C27 N4 C28 C25 -55.7(12) . . . . ?
C28 N4 C26 C23 -53.3(13) . . . . ?
C28 N4 C27 C24 67.7(11) . . . . ?
C29 C30 C33 N5 -12.2(12) . . . . ?
C29 C31 C34 N5 -10.5(14) . . . . ?
C29 C32 C35 N5 -11.5(14) . . . . ?
C30 C29 C31 O5 -50.7(13) . . . . ?
C30 C29 C31 C34 65.9(13) . . . . ?
C30 C29 C32 C35 -52.4(12) . . . . ?
C31 C29 C30 C33 -52.5(12) . . . . ?
C31 C29 C32 C35 66.5(13) . . . . ?
C32 C29 C30 C33 66.0(11) . . . . ?
C32 C29 C31 O5 -169.6(10) . . . . ?
C32 C29 C31 C34 -52.9(13) . . . . ?
C33 N5 C34 C31 -54.8(12) . . . . ?
C33 N5 C35 C32 67.2(12) . . . . ?
C34 N5 C33 C30 68.6(10) . . . . ?
C34 N5 C35 C32 -53.4(12) . . . . ?
C35 N5 C33 C30 -52.7(12) . . . . ?
C35 N5 C34 C31 66.8(11) . . . . ?
C36 C37 C40 N6 -23(2) . . . . ?
C36 C38 C41 N6 -20.2(16) . . . . ?
C36 C39 C42 N6 -19.4(18) . . . . ?
C37 C36 C38 O6 -54.9(17) . . . . ?
C37 C36 C38 C41 68.4(14) . . . . ?
C37 C36 C39 C42 -47.4(19) . . . . ?
C38 C36 C37 C40 -43.0(18) . . . . ?
C38 C36 C39 C42 69.6(18) . . . . ?
C39 C36 C37 C40 73.7(18) . . . . ?
C39 C36 C38 O6 -168.8(13) . . . . ?
C39 C36 C38 C41 -45.5(17) . . . . ?
C40 N6 C41 C38 -48.5(18) . . . . ?
C40 N6 C42 C39 73.1(16) . . . . ?
C41 N6 C40 C37 73.3(19) . . . . ?
C41 N6 C42 C39 -48.1(16) . . . . ?
C42 N6 C40 C37 -48.4(19) . . . . ?
C42 N6 C41 C38 72.5(14) . . . . ?

loop_
_twin_individual_id
_twin_individual_mass_fraction_refined
1 0.840(13)
2 0.160(13)
